data_2107868
loop_
_publ_author_name
'Reilly, Anthony M.'
'Cooper, Richard I.'
'Adjiman, Claire S.'
'Bhattacharya, Saswata'
'Boese, A. Daniel'
'Brandenburg, Jan Gerit'
'Bygrave, Peter J.'
'Bylsma, Rita'
'Campbell, Josh E.'
'Car, Roberto'
'Case, David H.'
'Chadha, Renu'
'Cole, Jason C.'
'Cosburn, Katherine'
'Cuppen, Herma M.'
'Curtis, Farren'
'Day, Graeme M.'
'DiStasio Jr, Robert A.'
'Dzyabchenko, Alexander'
'van Eijck, Bouke P.'
'Elking, Dennis M.'
'van den Ende, Joost A.'
'Facelli, Julio C.'
'Ferraro, Marta B.'
'Fusti-Molnar, Laszlo'
'Gatsiou, Christina-Anna'
'Gee, Thomas S.'
'de Gelder, Ren\'e'
'Ghiringhelli, Luca M.'
'Goto, Hitoshi'
'Grimme, Stefan'
'Guo, Rui'
'Hofmann, Detlef W. M.'
'Hoja, Johannes'
'Hylton, Rebecca K.'
'Iuzzolino, Luca'
'Jankiewicz, Wojciech'
'de Jong, Dani\"el T.'
'Kendrick, John'
'de Klerk, Niek J. J.'
'Ko, Hsin-Yu'
'Kuleshova, Liudmila N.'
'Li, Xiayue'
'Lohani, Sanjaya'
'Leusen, Frank J. J.'
'Lund, Albert M.'
'Lv, Jian'
'Ma, Yanming'
'Marom, Noa'
'Masunov, Art\"em E.'
'McCabe, Patrick'
'McMahon, David P.'
'Meekes, Hugo'
'Metz, Michael P.'
'Misquitta, Alston J.'
'Mohamed, Sharmarke'
'Monserrat, Bartomeu'
'Needs, Richard J.'
'Neumann, Marcus A.'
'Nyman, Jonas'
'Obata, Shigeaki'
'Oberhofer, Harald'
'Oganov, Artem R.'
'Orendt, Anita M.'
'Pagola, Gabriel I.'
'Pantelides, Constantinos C.'
'Pickard, Chris J.'
'Podeszwa, Rafal'
'Price, Louise S.'
'Price, Sarah L.'
'Pulido, Angeles'
'Read, Murray G.'
'Reuter, Karsten'
'Schneider, Elia'
'Schober, Christoph'
'Shields, Gregory P.'
'Singh, Pawanpreet'
'Sugden, Isaac J.'
'Szalewicz, Krzysztof'
'Taylor, Christopher R.'
'Tkatchenko, Alexandre'
'Tuckerman, Mark E.'
'Vacarro, Francesca'
'Vasileiadis, Manolis'
'Vazquez-Mayagoitia, Alvaro'
'Vogt, Leslie'
'Wang, Yanchao'
'Watson, Rona E.'
'de Wijs, Gilles A.'
'Yang, Jack'
'Zhu, Qiang'
'Groom, Colin R.'

_publ_section_title
;
 Report on the sixth blind test of organic crystal structure prediction
 methods
;
_journal_issue 4
_journal_name_full 'Acta Crystallographica Section B'
_journal_page_first 439
_journal_page_last 459
_journal_paper_doi 10.1107/S2052520616007447
_journal_volume 72
_journal_year 2016
_chemical_compound_source 'see text'
_chemical_formula_moiety 'C34 H22 Cl2 N2 O2'
_chemical_formula_sum 'C34 H22 Cl2 N2 O2'
_chemical_formula_weight 561.44
_space_group_IT_number 2
_symmetry_cell_setting triclinic
_symmetry_Int_Tables_number 2
_symmetry_space_group_name_Hall '-P 1'
_symmetry_space_group_name_H-M 'P -1'
_cell_angle_alpha 107.3340
_cell_angle_beta 106.3750
_cell_angle_gamma 99.6880
_cell_formula_units_Z 2
_cell_length_a 10.71390
_cell_length_b 11.04870
_cell_length_c 12.53450
_cell_volume 1306.357
_cod_data_source_file XXVI-1_Brandenburg_Grimme.cif
_cod_data_source_block 26_list1_bpandenburg_28_2623
_cod_original_cell_volume 1306.356
_cod_struct_determination_method theoretical
_cod_database_code 2107868

loop_
_space_group_symop_id
_space_group_symop_operation_xyz
1 x,y,z
2 -x,-y,-z

loop_
_atom_site_label
_atom_site_type_symbol
_atom_site_thermal_displace_type
_atom_site_fract_x
_atom_site_fract_y
_atom_site_fract_z
_atom_site_occupancy
_atom_site_U_iso_or_equiv
Cl1 Cl Uiso 0.08554 0.24944 0.37061 1.000 0.0127
Cl2 Cl Uiso 0.17123 0.05375 0.08495 1.000 0.0127
O1 O Uiso 0.37599 0.64527 0.51634 1.000 0.0127
O2 O Uiso 0.19751 -0.01201 0.30043 1.000 0.0127
N1 N Uiso 0.32960 0.46946 0.57546 1.000 0.0127
N2 N Uiso 0.37357 0.14378 0.46309 1.000 0.0127
C1 C Uiso 0.10915 0.63457 0.42822 1.000 0.0127
C2 C Uiso 0.14661 0.52223 0.43765 1.000 0.0127
C3 C Uiso 0.05082 0.39989 0.37314 1.000 0.0127
C4 C Uiso -0.07876 0.39173 0.30177 1.000 0.0127
C5 C Uiso -0.11379 0.50476 0.29429 1.000 0.0127
C6 C Uiso -0.01941 0.62723 0.35810 1.000 0.0127
C7 C Uiso 0.29630 0.55103 0.51282 1.000 0.0127
C8 C Uiso 0.46081 0.47363 0.64369 1.000 0.0127
C9 C Uiso 0.48020 0.37069 0.67968 1.000 0.0127
C10 C Uiso 0.61284 0.37316 0.74793 1.000 0.0127
C11 C Uiso 0.72259 0.48113 0.77831 1.000 0.0127
C12 C Uiso 0.69803 0.58905 0.74417 1.000 0.0127
C13 C Uiso 0.57259 0.58604 0.67902 1.000 0.0127
C14 C Uiso 0.63693 0.26730 0.78648 1.000 0.0127
C15 C Uiso 0.76407 0.26998 0.84874 1.000 0.0127
C16 C Uiso 0.87609 0.37841 0.87622 1.000 0.0127
C17 C Uiso 0.85534 0.48125 0.84268 1.000 0.0127
C18 C Uiso 0.36449 0.25720 0.65544 1.000 0.0127
C19 C Uiso 0.31560 0.14939 0.55156 1.000 0.0127
C20 C Uiso 0.20745 0.04143 0.53485 1.000 0.0127
C21 C Uiso 0.15295 0.04650 0.62053 1.000 0.0127
C22 C Uiso 0.20200 0.15717 0.72987 1.000 0.0127
C23 C Uiso 0.30862 0.26195 0.74712 1.000 0.0127
C24 C Uiso 0.14410 0.16377 0.82013 1.000 0.0127
C25 C Uiso 0.19198 0.27105 0.92286 1.000 0.0127
C26 C Uiso 0.30090 0.37768 0.94111 1.000 0.0127
C27 C Uiso 0.35751 0.37311 0.85642 1.000 0.0127
C28 C Uiso 0.31038 0.06195 0.34286 1.000 0.0127
C29 C Uiso 0.39926 0.07767 0.26888 1.000 0.0127
C30 C Uiso 0.34547 0.08079 0.15472 1.000 0.0127
C31 C Uiso 0.43006 0.10654 0.09319 1.000 0.0127
C32 C Uiso 0.56810 0.12320 0.14337 1.000 0.0127
C33 C Uiso 0.62137 0.11279 0.25378 1.000 0.0127
C34 C Uiso 0.53701 0.09165 0.31649 1.000 0.0127
H1 H Uiso 0.38763 0.11323 0.00660 1.000 0.0152
H2 H Uiso 0.63300 0.14253 0.09463 1.000 0.0152
H3 H Uiso 0.72796 0.12195 0.29181 1.000 0.0152
H4 H Uiso 0.57854 0.08572 0.40348 1.000 0.0152
H5 H Uiso 0.45926 0.21578 0.48521 1.000 0.0152
H6 H Uiso 0.16980 -0.04290 0.45258 1.000 0.0152
H7 H Uiso 0.07047 -0.03405 0.60714 1.000 0.0152
H8 H Uiso 0.06013 0.08267 0.80396 1.000 0.0152
H9 H Uiso 0.14854 0.27705 0.99147 1.000 0.0152
H10 H Uiso 0.33675 0.46271 1.02306 1.000 0.0152
H11 H Uiso 0.43927 0.45405 0.86977 1.000 0.0152
H12 H Uiso 0.55216 0.18497 0.76465 1.000 0.0152
H13 H Uiso 0.78236 0.18912 0.87668 1.000 0.0152
H14 H Uiso 0.97690 0.37739 0.92324 1.000 0.0152
H15 H Uiso 0.93874 0.56422 0.86257 1.000 0.0152
H16 H Uiso 0.78202 0.67407 0.77150 1.000 0.0152
H17 H Uiso 0.55432 0.66747 0.65295 1.000 0.0152
H18 H Uiso 0.25461 0.39483 0.56702 1.000 0.0152
H19 H Uiso 0.18513 0.72853 0.47640 1.000 0.0152
H20 H Uiso -0.04564 0.71568 0.35151 1.000 0.0152
H21 H Uiso -0.21397 0.49721 0.23757 1.000 0.0152
H22 H Uiso -0.15104 0.29615 0.25138 1.000 0.0152

loop_
_atom_type_symbol
_atom_type_description
_atom_type_scat_dispersion_real
_atom_type_scat_dispersion_imag
_atom_type_scat_source
C C 0.0033 0.0016 ' International Tables Vol C Tables 4.2.6.8 and 6.1.1.4'
H H 0.0000 0.0000 ' International Tables Vol C Tables 4.2.6.8 and 6.1.1.4'
Cl Cl 0.1484 0.1585 ' International Tables Vol C Tables 4.2.6.8 and 6.1.1.4'
N N 0.0061 0.0033 ' International Tables Vol C Tables 4.2.6.8 and 6.1.1.4'
O O 0.0106 0.0060 ' International Tables Vol C Tables 4.2.6.8 and 6.1.1.4'
